data_4062065
loop_
_publ_author_name
'Woodman, Timothy J.'
'Schormann, Mark'
'Bochmann, Manfred'

_publ_section_title
;
Synthesis, Characterisation and Reactivity of {Ansa-bis(allyl)}lanthanide 
Complexes, a new Class of Single-Component Methylmethacrylate 
Polymerization Catalysts
;
_journal_issue 14
_journal_name_full Organometallics
_journal_page_first 2938
_journal_page_last 2943
_journal_paper_doi 10.1021/om0301334
_journal_volume 22
_journal_year 2003
_chemical_formula_moiety 'C32 H68 K La O Si6; C2 H4 O0.5'
_chemical_formula_structural
;
[Ln{3-(C~3~H~3~SiMe~3~-1)SiMe~2~}~2~{K(THF)}(THF)~n~]~m~
;
_chemical_formula_sum 'C34 H72 K La O1.5 Si6'
_chemical_formula_weight 851.46
_space_group_IT_number 2
_symmetry_cell_setting triclinic
_symmetry_space_group_name_Hall '-P 1'
_symmetry_space_group_name_H-M 'P -1'
_cell_angle_alpha 76.66(3)
_cell_angle_beta 77.94(3)
_cell_angle_gamma 88.78(3)
_cell_formula_units_Z 2
_cell_length_a 9.873(2)
_cell_length_b 12.970(3)
_cell_length_c 19.496(4)
_cell_measurement_temperature 140(1)
_cell_volume 2374.6(8)
_diffrn_ambient_temperature 140(1)
_exptl_crystal_density_diffrn 1.191
_refine_ls_R_factor_obs 0.0272
_refine_ls_wR_factor_obs 0.0751
_cod_depositor_comments
;
The following automatic conversions were performed:
'_symmetry_cell_setting' value 'Triclinic' changed to 'triclinic'
according to '/home/saulius/struct/CIF-dictionaries/cif_core.dic'
dictionary named 'cif_core.dic' version 2.4.1 from 2010-06-29.

Automatic conversion script
Id: cif_fix_enum 1527 2010-12-29 10:47:43Z saulius 
;
_cod_database_code 4062065

loop_
_symmetry_equiv_pos_as_xyz
'x, y, z'
'-x, -y, -z'

loop_
_atom_site_aniso_label
_atom_site_aniso_U_11
_atom_site_aniso_U_22
_atom_site_aniso_U_33
_atom_site_aniso_U_23
_atom_site_aniso_U_13
_atom_site_aniso_U_12
La1 0.02056(9) 0.02135(8) 0.02203(10) -0.00517(6) -0.00607(6) 0.00192(5)
Si1 0.0242(4) 0.0292(4) 0.0273(4) -0.0093(3) -0.0095(3) 0.0037(3)
C11 0.0292(15) 0.042(2) 0.031(2) -0.0049(12) -0.0086(12) 0.0085(12)
C12 0.035(2) 0.049(2) 0.040(2) -0.0195(14) -0.0104(13) -0.0017(13)
C1 0.0241(13) 0.0249(13) 0.0287(15) -0.0049(10) -0.0063(10) -0.0001(10)
C2 0.0218(13) 0.0297(13) 0.0267(15) -0.0067(10) -0.0061(10) 0.0055(10)
C3 0.0270(14) 0.0263(13) 0.030(2) -0.0073(11) -0.0085(11) 0.0014(11)
Si3 0.0294(4) 0.0324(4) 0.0384(5) -0.0175(3) -0.0104(3) 0.0057(3)
C31 0.049(2) 0.035(2) 0.079(3) -0.027(2) -0.026(2) 0.0125(15)
C32 0.036(2) 0.044(2) 0.051(2) -0.0252(14) -0.0150(14) 0.0050(13)
C33 0.048(2) 0.064(2) 0.044(2) -0.028(2) -0.005(2) 0.001(2)
C4 0.0259(13) 0.0252(13) 0.0279(15) -0.0049(11) -0.0083(11) 0.0028(10)
C5 0.0261(14) 0.0312(14) 0.0214(14) -0.0077(10) -0.0077(10) 0.0023(11)
C6 0.0307(15) 0.0265(13) 0.0263(15) -0.0060(10) -0.0076(11) 0.0027(11)
Si6 0.0452(5) 0.0310(4) 0.0312(5) -0.0098(3) -0.0096(4) 0.0150(4)
C61 0.066(2) 0.043(2) 0.043(2) -0.0101(14) -0.018(2) 0.025(2)
C62 0.108(4) 0.050(2) 0.075(3) -0.037(2) -0.045(3) 0.031(2)
C63 0.054(2) 0.062(2) 0.059(2) 0.001(2) 0.010(2) 0.029(2)
Si1' 0.0266(4) 0.0271(4) 0.0284(4) -0.0035(3) -0.0108(3) 0.0004(3)
C11' 0.039(2) 0.046(2) 0.033(2) -0.0077(13) -0.0126(13) -0.0072(14)
C12' 0.038(2) 0.038(2) 0.046(2) 0.0001(13) -0.0158(14) 0.0067(13)
C1' 0.0244(14) 0.0282(13) 0.035(2) -0.0092(11) -0.0080(11) 0.0037(11)
C2' 0.0216(13) 0.0319(14) 0.025(2) -0.0092(11) -0.0049(10) -0.0017(10)
C3' 0.0268(14) 0.0309(14) 0.0220(15) -0.0079(10) -0.0058(10) 0.0008(11)
Si3' 0.0294(4) 0.0272(4) 0.0268(4) -0.0036(3) -0.0059(3) -0.0007(3)
C31' 0.042(2) 0.040(2) 0.030(2) -0.0056(12) -0.0087(13) 0.0032(13)
C32' 0.037(2) 0.033(2) 0.042(2) -0.0023(12) -0.0064(13) 0.0031(13)
C33' 0.046(2) 0.035(2) 0.041(2) -0.0023(13) -0.0096(14) -0.0083(14)
C4' 0.0315(14) 0.0255(13) 0.0232(14) -0.0074(10) -0.0077(11) 0.0010(11)
C5' 0.0266(14) 0.0289(13) 0.0235(14) -0.0025(10) -0.0070(11) 0.0030(11)
C6' 0.0274(14) 0.0266(13) 0.0281(15) -0.0055(10) -0.0079(11) 0.0018(11)
Si6' 0.0336(4) 0.0251(4) 0.0335(4) -0.0037(3) -0.0088(3) -0.0039(3)
C61' 0.058(2) 0.033(2) 0.046(2) -0.0039(13) -0.021(2) -0.0093(15)
C62' 0.037(2) 0.042(2) 0.054(2) -0.0092(15) -0.0044(15) -0.0094(14)
C63' 0.057(2) 0.0266(14) 0.046(2) -0.0049(13) -0.014(2) -0.0013(14)
C43 0.081(3) 0.032(2) 0.052(2) -0.0141(14) -0.015(2) 0.005(2)
O4 0.0490(13) 0.0300(10) 0.0323(12) -0.0084(8) -0.0092(9) 0.0081(9)
C44 0.062(2) 0.038(2) 0.030(2) -0.0093(12) -0.0090(14) 0.0078(15)
C41 0.060(2) 0.033(2) 0.038(2) -0.0058(13) -0.0088(15) 0.0107(15)
C43 0.053(2) 0.045(2) 0.040(2) -0.0181(14) -0.012(2) 0.011(2)
K1 0.0287(3) 0.0374(3) 0.0365(4) -0.0131(3) -0.0097(2) 0.0063(2)

loop_
_atom_site_label
_atom_site_type_symbol
_atom_site_fract_x
_atom_site_fract_y
_atom_site_fract_z
_atom_site_U_iso_or_equiv
_atom_site_thermal_displace_type
_atom_site_occupancy
_atom_site_calc_flag
_atom_site_refinement_flags
_atom_site_disorder_group
La1 La -0.126645(14) -0.068278(11) 0.252578(7) 0.02107(6) Uani 1 d . .
Si1 Si -0.37772(7) -0.03101(6) 0.15398(4) 0.0259(2) Uani 1 d . .
C11 C -0.4576(3) 0.0979(2) 0.1156(2) 0.0346(6) Uani 1 d . .
H11A H -0.5562(3) 0.0927(2) 0.1330(2) 0.052 Uiso 1 calc R .
H11B H -0.4371(3) 0.1113(2) 0.0639(2) 0.052 Uiso 1 calc R .
H11C H -0.4199(3) 0.1549(2) 0.1303(2) 0.052 Uiso 1 calc R .
C12 C -0.4562(3) -0.1392(2) 0.1238(2) 0.0391(7) Uani 1 d . .
H12A H -0.5534(3) -0.1469(2) 0.1450(2) 0.059 Uiso 1 calc R .
H12B H -0.4118(3) -0.2047(2) 0.1388(2) 0.059 Uiso 1 calc R .
H12C H -0.4433(3) -0.1213(2) 0.0722(2) 0.059 Uiso 1 calc R .
H1 H -0.4795(32) -0.1292(24) 0.2799(17) 0.035(8) Uiso 1 d . .
C1 C -0.4201(3) -0.0657(2) 0.25500(15) 0.0260(5) Uani 1 d . .
H2 H -0.4414(27) -0.0260(20) 0.3537(15) 0.019(6) Uiso 1 d . .
C2 C -0.3994(3) -0.0002(2) 0.29984(15) 0.0260(5) Uani 1 d . .
H3 H -0.2799(33) 0.1224(24) 0.2304(18) 0.037(8) Uiso 1 d . .
C3 C -0.3165(3) 0.0933(2) 0.2813(2) 0.0272(6) Uani 1 d . .
Si3 Si -0.30787(8) 0.18208(6) 0.34213(5) 0.0314(2) Uani 1 d . .
C31 C -0.3826(4) 0.3132(2) 0.3061(2) 0.0503(9) Uani 1 d . .
H31A H -0.3785(4) 0.3598(2) 0.3374(2) 0.075 Uiso 1 calc R .
H31B H -0.4773(4) 0.3025(2) 0.3037(2) 0.075 Uiso 1 calc R .
H31C H -0.3301(4) 0.3442(2) 0.2587(2) 0.075 Uiso 1 calc R .
C32 C -0.1301(3) 0.2121(2) 0.3543(2) 0.0405(7) Uani 1 d . .
H32A H -0.1372(3) 0.2585(2) 0.3866(2) 0.061 Uiso 1 calc R .
H32B H -0.0737(3) 0.2457(2) 0.3085(2) 0.061 Uiso 1 calc R .
H32C H -0.0888(3) 0.1473(2) 0.3739(2) 0.061 Uiso 1 calc R .
C33 C -0.4119(4) 0.1215(3) 0.4340(2) 0.0502(9) Uani 1 d . .
H33A H -0.4076(4) 0.1675(3) 0.4657(2) 0.075 Uiso 1 calc R .
H33B H -0.3750(4) 0.0541(3) 0.4523(2) 0.075 Uiso 1 calc R .
H33C H -0.5065(4) 0.1118(3) 0.4312(2) 0.075 Uiso 1 calc R .
H4 H -0.1595(29) 0.0571(23) 0.0837(16) 0.027(7) Uiso 1 d . .
C4 C -0.1880(3) -0.0094(2) 0.11572(15) 0.0262(5) Uani 1 d . .
H5 H 0.0047(29) -0.0671(21) 0.0730(15) 0.022(7) Uiso 1 d . .
C5 C -0.0910(3) -0.0896(2) 0.10908(14) 0.0256(5) Uani 1 d . .
H6 H -0.1825(35) -0.2146(25) 0.1813(18) 0.038(9) Uiso 1 d . .
C6 C -0.0973(3) -0.1928(2) 0.15285(15) 0.0276(6) Uani 1 d . .
Si6 Si 0.03371(9) -0.29295(6) 0.13549(5) 0.0353(2) Uani 1 d . .
C61 C 0.0885(4) -0.3700(3) 0.2189(2) 0.0500(9) Uani 1 d . .
H61A H 0.1562(4) -0.4204(3) 0.2062(2) 0.075 Uiso 1 calc R .
H61B H 0.0093(4) -0.4068(3) 0.2522(2) 0.075 Uiso 1 calc R .
H61C H 0.1279(4) -0.3223(3) 0.2409(2) 0.075 Uiso 1 calc R .
C62 C -0.0321(5) -0.3956(3) 0.0957(2) 0.0703(13) Uani 1 d . .
H62A H 0.0387(5) -0.4459(3) 0.0876(2) 0.105 Uiso 1 calc R .
H62B H -0.0562(5) -0.3618(3) 0.0508(2) 0.105 Uiso 1 calc R .
H62C H -0.1125(5) -0.4316(3) 0.1285(2) 0.105 Uiso 1 calc R .
C63 C 0.1906(4) -0.2233(3) 0.0716(2) 0.0644(12) Uani 1 d . .
H63A H 0.2598(4) -0.2742(3) 0.0620(2) 0.097 Uiso 1 calc R .
H63B H 0.2268(4) -0.1728(3) 0.0927(2) 0.097 Uiso 1 calc R .
H63C H 0.1657(4) -0.1872(3) 0.0273(2) 0.097 Uiso 1 calc R .
Si1' Si 0.09675(8) -0.11782(6) 0.36790(4) 0.0271(2) Uani 1 d . .
C11' C 0.1784(3) -0.0201(2) 0.4067(2) 0.0387(7) Uani 1 d . .
H11D H 0.2774(3) -0.0238(2) 0.3942(2) 0.058 Uiso 1 calc R .
H11E H 0.1482(3) -0.0371(2) 0.4582(2) 0.058 Uiso 1 calc R .
H11F H 0.1510(3) 0.0503(2) 0.3873(2) 0.058 Uiso 1 calc R .
C12' C 0.1554(3) -0.2529(2) 0.4085(2) 0.0412(7) Uani 1 d . .
H12D H 0.2539(3) -0.2563(2) 0.3928(2) 0.062 Uiso 1 calc R .
H12E H 0.1101(3) -0.3058(2) 0.3933(2) 0.062 Uiso 1 calc R .
H12F H 0.1321(3) -0.2654(2) 0.4601(2) 0.062 Uiso 1 calc R .
H1' H 0.2123(33) -0.1575(24) 0.2550(17) 0.038(8) Uiso 1 d . .
C1' C 0.1583(3) -0.0984(2) 0.2684(2) 0.0286(6) Uani 1 d . .
H2' H 0.2058(30) -0.0125(21) 0.1653(16) 0.026(7) Uiso 1 d . .
C2' C 0.1609(3) -0.0080(2) 0.2123(2) 0.0258(5) Uani 1 d . .
H3' H 0.0493(31) 0.0958(22) 0.2579(17) 0.030(8) Uiso 1 d . .
C3' C 0.0887(3) 0.0871(2) 0.21345(15) 0.0261(5) Uani 1 d . .
Si3' Si 0.10446(8) 0.20217(6) 0.13479(4) 0.0282(2) Uani 1 d . .
C31' C 0.1729(3) 0.1577(2) 0.0497(2) 0.0377(7) Uani 1 d . .
H31D H 0.1809(3) 0.2173(2) 0.0092(2) 0.057 Uiso 1 calc R .
H31E H 0.1105(3) 0.1052(2) 0.0450(2) 0.057 Uiso 1 calc R .
H31F H 0.2623(3) 0.1279(2) 0.0511(2) 0.057 Uiso 1 calc R .
C32' C -0.0648(3) 0.2706(2) 0.1299(2) 0.0390(7) Uani 1 d . .
H32D H -0.0514(3) 0.3292(2) 0.0886(2) 0.058 Uiso 1 calc R .
H32E H -0.0969(3) 0.2960(2) 0.1728(2) 0.058 Uiso 1 calc R .
H32F H -0.1322(3) 0.2214(2) 0.1258(2) 0.058 Uiso 1 calc R .
C33' C 0.2287(3) 0.3077(2) 0.1399(2) 0.0413(7) Uani 1 d . .
H33D H 0.2345(3) 0.3659(2) 0.0986(2) 0.062 Uiso 1 calc R .
H33E H 0.3187(3) 0.2785(2) 0.1405(2) 0.062 Uiso 1 calc R .
H33F H 0.1959(3) 0.3324(2) 0.1830(2) 0.062 Uiso 1 calc R .
H4' H -0.1228(29) -0.0523(22) 0.4269(16) 0.027(7) Uiso 1 d . .
C4' C -0.0940(3) -0.1034(2) 0.39542(14) 0.0262(5) Uani 1 d . .
H5' H -0.2846(28) -0.1745(19) 0.4262(14) 0.016(6) Uiso 1 d . .
C5' C -0.1924(3) -0.1819(2) 0.39820(14) 0.0267(5) Uani 1 d . .
H6' H -0.0788(35) -0.2688(25) 0.3334(18) 0.043(9) Uiso 1 d . .
C6' C -0.1772(3) -0.2593(2) 0.35750(15) 0.0272(5) Uani 1 d . .
Si6' Si -0.30529(8) -0.36844(6) 0.37223(4) 0.0309(2) Uani 1 d . .
C61' C -0.3664(4) -0.3814(2) 0.2893(2) 0.0449(8) Uani 1 d . .
H61D H -0.4323(4) -0.4396(2) 0.3017(2) 0.067 Uiso 1 calc R .
H61E H -0.2888(4) -0.3941(2) 0.2538(2) 0.067 Uiso 1 calc R .
H61F H -0.4094(4) -0.3172(2) 0.2702(2) 0.067 Uiso 1 calc R .
C62' C -0.4632(3) -0.3480(3) 0.4410(2) 0.0452(8) Uani 1 d . .
H62D H -0.5299(3) -0.4046(3) 0.4487(2) 0.068 Uiso 1 calc R .
H62E H -0.5033(3) -0.2816(3) 0.4235(2) 0.068 Uiso 1 calc R .
H62F H -0.4367(3) -0.3476(3) 0.4855(2) 0.068 Uiso 1 calc R .
C63' C -0.2253(4) -0.4988(2) 0.4074(2) 0.0431(7) Uani 1 d . .
H63D H -0.2913(4) -0.5558(2) 0.4152(2) 0.065 Uiso 1 calc R .
H63E H -0.1996(4) -0.4976(2) 0.4521(2) 0.065 Uiso 1 calc R .
H63F H -0.1445(4) -0.5090(2) 0.3728(2) 0.065 Uiso 1 calc R .
C43 C 0.2369(4) 0.4434(3) 0.3726(2) 0.0541(9) Uani 1 d . .
H43A H 0.3297(4) 0.4539(3) 0.3794(2) 0.065 Uiso 1 calc R .
H43B H 0.1916(4) 0.5110(3) 0.3653(2) 0.065 Uiso 1 calc R .
O4 O 0.2476(2) 0.27863(15) 0.34052(11) 0.0369(5) Uani 1 d . .
C44 C 0.2030(4) 0.2589(2) 0.4179(2) 0.0431(8) Uani 1 d . .
H44A H 0.2791(4) 0.2333(2) 0.4410(2) 0.052 Uiso 1 calc R .
H44B H 0.1281(4) 0.2060(2) 0.4348(2) 0.052 Uiso 1 calc R .
C41 C 0.2391(4) 0.3911(2) 0.3107(2) 0.0444(8) Uani 1 d . .
H41A H 0.1555(4) 0.4060(2) 0.2919(2) 0.053 Uiso 1 calc R .
H41B H 0.3186(4) 0.4165(2) 0.2721(2) 0.053 Uiso 1 calc R .
C43 C 0.1540(4) 0.3631(2) 0.4355(2) 0.0447(8) Uani 1 d . .
H43C H 0.0553(4) 0.3705(2) 0.4378(2) 0.054 Uiso 1 calc R .
H43D H 0.1747(4) 0.3698(2) 0.4808(2) 0.054 Uiso 1 calc R .
K1 K -0.64382(6) 0.13150(5) 0.26532(3) 0.03310(14) Uani 1 d . .
O1 O 0.4554(9) 0.5792(7) 0.0002(5) 0.039(3) Uiso 0.283(8) d P .
C94 C 0.6126(21) 0.4365(17) 0.0779(11) 0.075(6) Uiso 0.283(8) d P .
C91 C 0.5697(23) 0.5190(17) 0.1049(12) 0.076(5) Uiso 0.283(8) d P .
C92 C 0.5110(19) 0.5780(14) 0.0721(10) 0.060(4) Uiso 0.283(8) d P .
C93 C 0.4878(23) 0.5460(19) 0.0182(13) 0.085(7) Uiso 0.283(8) d P .
O2 O 0.4073(11) 0.5884(8) -0.0336(7) 0.042(4) Uiso 0.217(8) d P .
C95 C 0.5000 0.5000 0.0000 0.096(7) Uiso 0.43(2) d SP .
C96 C 0.5826(25) 0.5552(18) 0.0770(13) 0.058(5) Uiso 0.217(8) d P .
C97 C 0.5066(19) 0.6056(16) 0.0414(12) 0.051(5) Uiso 0.217(8) d P .
C98 C 0.6224(26) 0.4784(23) 0.0848(14) 0.068(6) Uiso 0.217(8) d P .

loop_
_geom_bond_atom_site_label_1
_geom_bond_atom_site_label_2
_geom_bond_distance
_geom_bond_site_symmetry_2
_geom_bond_publ_flag
La1 C6 2.769(3) . ?
La1 C4 2.790(3) . ?
La1 C4' 2.802(3) . ?
La1 C6' 2.804(3) . ?
La1 C3' 2.820(3) . ?
La1 C5 2.823(3) . ?
La1 C5' 2.827(3) . ?
La1 C2 2.849(3) . ?
La1 C3 2.855(3) . ?
La1 C2' 2.858(3) . ?
La1 C1 2.888(3) . ?
La1 C1' 2.902(3) . ?
Si1 C4 1.867(3) . ?
Si1 C1 1.874(3) . ?
Si1 C12 1.880(3) . ?
Si1 C11 1.895(3) . ?
C11 H11A 0.96 . ?
C11 H11B 0.96 . ?
C11 H11C 0.96 . ?
C12 H12A 0.96 . ?
C12 H12B 0.96 . ?
C12 H12C 0.96 . ?
C1 C2 1.398(4) . ?
C1 K1 3.357(3) . ?
C2 C3 1.409(4) . ?
C2 K1 3.028(3) . ?
C3 Si3 1.849(3) . ?
C3 K1 3.327(3) . ?
Si3 C33 1.870(4) . ?
Si3 C32 1.879(3) . ?
Si3 C31 1.882(3) . ?
C31 H31A 0.96 . ?
C31 H31B 0.96 . ?
C31 H31C 0.96 . ?
C32 H32A 0.96 . ?
C32 H32B 0.96 . ?
C32 H32C 0.96 . ?
C33 H33A 0.96 . ?
C33 H33B 0.96 . ?
C33 H33C 0.96 . ?
C4 C5 1.409(4) . ?
C5 C6 1.406(4) . ?
C6 Si6 1.851(3) . ?
Si6 C63 1.871(4) . ?
Si6 C62 1.875(4) . ?
Si6 C61 1.879(3) . ?
C61 H61A 0.96 . ?
C61 H61B 0.96 . ?
C61 H61C 0.96 . ?
C62 H62A 0.96 . ?
C62 H62B 0.96 . ?
C62 H62C 0.96 . ?
C63 H63A 0.96 . ?
C63 H63B 0.96 . ?
C63 H63C 0.96 . ?
Si1' C4' 1.865(3) . ?
Si1' C1' 1.867(3) . ?
Si1' C12' 1.881(3) . ?
Si1' C11' 1.889(3) . ?
C11' H11D 0.96 . ?
C11' H11E 0.96 . ?
C11' H11F 0.96 . ?
C12' H12D 0.96 . ?
C12' H12E 0.96 . ?
C12' H12F 0.96 . ?
C1' C2' 1.403(4) . ?
C2' C3' 1.413(4) . ?
C2' K1 3.146(3) 1_655 ?
C3' Si3' 1.860(3) . ?
C3' K1 3.127(3) 1_655 ?
Si3' C31' 1.871(3) . ?
Si3' C32' 1.885(3) . ?
Si3' C33' 1.890(3) . ?
Si3' K1 3.8680(15) 1_655 ?
C31' H31D 0.96 . ?
C31' H31E 0.96 . ?
C31' H31F 0.96 . ?
C32' H32D 0.96 . ?
C32' H32E 0.96 . ?
C32' H32F 0.96 . ?
C33' H33D 0.96 . ?
C33' H33E 0.96 . ?
C33' H33F 0.96 . ?
C4' C5' 1.407(4) . ?
C5' C6' 1.404(4) . ?
C6' Si6' 1.849(3) . ?
Si6' C61' 1.882(3) . ?
Si6' C62' 1.889(3) . ?
Si6' C63' 1.894(3) . ?
C61' H61D 0.96 . ?
C61' H61E 0.96 . ?
C61' H61F 0.96 . ?
C62' H62D 0.96 . ?
C62' H62E 0.96 . ?
C62' H62F 0.96 . ?
C63' H63D 0.96 . ?
C63' H63E 0.96 . ?
C63' H63F 0.96 . ?
C43 C43 1.511(5) . ?
C43 C41 1.511(5) . ?
C43 H43A 0.97 . ?
C43 H43B 0.97 . ?
O4 C44 1.444(4) . ?
O4 C41 1.448(3) . ?
O4 K1 2.736(2) 1_655 ?
C44 C43 1.515(4) . ?
C44 H44A 0.97 . ?
C44 H44B 0.97 . ?
C41 H41A 0.97 . ?
C41 H41B 0.97 . ?
C43 H43C 0.97 . ?
C43 H43D 0.97 . ?
K1 O4 2.736(2) 1_455 ?
K1 C3' 3.127(3) 1_455 ?
K1 C2' 3.146(3) 1_455 ?
K1 C11' 3.189(3) 1_455 ?
K1 C33' 3.373(3) 1_455 ?
K1 Si3' 3.8679(15) 1_455 ?
O1 C93 0.62(2) . ?
O1 C95 1.110(9) . ?
O1 C92 1.61(2) . ?
O1 C93 1.80(3) 2_665 ?
O1 C94 1.84(2) 2_665 ?
C94 O2 1.04(2) 2_665 ?
C94 C91 1.32(3) . ?
C94 O1 1.84(2) 2_665 ?
C91 C92 1.11(3) . ?
C91 C97 1.68(3) . ?
C91 C93 1.98(3) . ?
C92 C93 1.28(3) . ?
C92 C98 1.69(3) . ?
C93 C93 1.51(5) 2_665 ?
C93 O1 1.80(3) 2_665 ?
O2 C94 1.04(2) 2_665 ?
O2 C98 1.54(3) 2_665 ?
O2 C95 1.562(11) . ?
C95 C93 0.76(2) 2_665 ?
C95 O1 1.110(9) 2_665 ?
C95 O2 1.562(11) 2_665 ?
C95 C97 1.75(2) 2_665 ?
C95 C97 1.75(2) . ?
C95 C92 1.93(2) 2_665 ?
C96 C98 1.05(3) . ?
C96 C97 1.21(3) . ?
C98 O2 1.54(3) 2_665 ?
